data_4070875
loop_
_publ_author_name
'To, Tung T.'
'Duke, III, Charles B.'
'Junker, Christopher S.'
'O'Brien, Casey M.'
'Ross, II, Charles R.'
'Barnes, Craig E.'
'Webster, Charles Edwin'
'Burkey, Theodore J.'

_publ_section_title
;
 Linkage Isomerization as a Mechanism for Photochromic Materials:
 Cyclopentadienylmanganese Tricarbonyl Derivatives with Chelatable
 Functional Groups
;
_journal_issue 2
_journal_name_full Organometallics
_journal_page_first 289
_journal_paper_doi 10.1021/om701101h
_journal_volume 27
_journal_year 2008
_chemical_formula_moiety 'C15 H10 Mn N O4'
_chemical_formula_sum 'C15 H10 Mn N O4'
_chemical_formula_weight 323.18
_chemical_name_systematic
;
Tricarbonyl[/h^5^-(2-oxo-2-(2-pyridinyl)ethyl)cyclopentadienyl]manganese(I)
;
_space_group_IT_number 14
_symmetry_cell_setting monoclinic
_symmetry_space_group_name_Hall '-P 2ybc'
_symmetry_space_group_name_H-M 'P 1 21/c 1'
_atom_sites_solution_hydrogens geom
_atom_sites_solution_primary direct
_atom_sites_solution_secondary difmap
_audit_creation_method SHELXL-97
_cell_angle_alpha 90.00
_cell_angle_beta 98.943(3)
_cell_angle_gamma 90.00
_cell_formula_units_Z 4
_cell_length_a 17.932(4)
_cell_length_b 10.443(2)
_cell_length_c 7.3797(15)
_cell_measurement_temperature 173(2)
_cell_volume 1365.2(5)
_computing_cell_refinement 'SMART, Bruker (2000)'
_computing_data_collection 'SMART, Bruker (2000)'
_computing_data_reduction 'XPREP, Bruker (2000)'
_computing_molecular_graphics 'Raster3D (Merritt, 1997)'
_computing_structure_refinement 'SHELXL-97 (Sheldrick, 1997)'
_computing_structure_solution 'SHELXs-97 (Sheldrick, 1990)'
_diffrn_ambient_temperature 173(2)
_diffrn_measured_fraction_theta_full 0.996
_diffrn_measured_fraction_theta_max 0.996
_diffrn_measurement_device_type 'CCD area detector'
_diffrn_radiation_monochromator graphite
_diffrn_radiation_source 'fine-focus sealed tube'
_diffrn_radiation_type MoK\a
_diffrn_radiation_wavelength 0.71073
_diffrn_reflns_av_R_equivalents 0.0227
_diffrn_reflns_av_sigmaI/netI 0.0156
_diffrn_reflns_limit_h_max 19
_diffrn_reflns_limit_h_min -19
_diffrn_reflns_limit_k_max 11
_diffrn_reflns_limit_k_min -11
_diffrn_reflns_limit_l_max 8
_diffrn_reflns_limit_l_min -8
_diffrn_reflns_number 9832
_diffrn_reflns_theta_full 23.15
_diffrn_reflns_theta_max 23.15
_diffrn_reflns_theta_min 1.15
_exptl_absorpt_coefficient_mu 0.981
_exptl_absorpt_correction_T_max 0.9083
_exptl_absorpt_correction_T_min 0.7252
_exptl_absorpt_correction_type multi-scan
_exptl_absorpt_process_details 'SADABS, Bruker (2000)'
_exptl_crystal_colour yellow
_exptl_crystal_density_diffrn 1.572
_exptl_crystal_density_method 'not measured'
_exptl_crystal_description cubic
_exptl_crystal_F_000 656
_exptl_crystal_size_max 0.35
_exptl_crystal_size_mid 0.35
_exptl_crystal_size_min 0.10
_refine_diff_density_max 0.311
_refine_diff_density_min -0.252
_refine_diff_density_rms 0.072
_refine_ls_extinction_method none
_refine_ls_goodness_of_fit_ref 1.161
_refine_ls_hydrogen_treatment constr
_refine_ls_matrix_type full
_refine_ls_number_parameters 190
_refine_ls_number_reflns 1925
_refine_ls_number_restraints 0
_refine_ls_restrained_S_all 1.161
_refine_ls_R_factor_all 0.0333
_refine_ls_R_factor_gt 0.0248
_refine_ls_shift/su_max 0.000
_refine_ls_shift/su_mean 0.000
_refine_ls_structure_factor_coef Fsqd
_refine_ls_weighting_details 'calc w=1/[\s^2^(Fo^2^)+(0.0165P)^2^+3.0544P] where P=(Fo^2^+2Fc^2^)/3'
_refine_ls_weighting_scheme calc
_refine_ls_wR_factor_gt 0.0599
_refine_ls_wR_factor_ref 0.0827
_reflns_number_gt 1703
_reflns_number_total 1925
_reflns_threshold_expression >2sigma(I)
_cod_data_source_file om701101h-file003.cif
_cod_data_source_block noprep1
_cod_depositor_comments
;
The following automatic conversions were performed:

'_symmetry_cell_setting' value 'Monoclinic' changed to 'monoclinic'
according to /home/saulius/struct/CIF-dictionaries/cif_core.dic
dictionary named 'cif_core.dic' version 2.4.1 from
2010-06-29.

'_exptl_absorpt_correction_type' value 'Multi-Scan'
changed to 'multi-scan' according to
/home/saulius/struct/CIF-dictionaries/cif_core.dic dictionary named
'cif_core.dic' version 2.4.1 from
2010-06-29.

'_refine_ls_hydrogen_treatment' value 'Constr' changed
to 'constr' according to
/home/saulius/struct/CIF-dictionaries/cif_core.dic dictionary named
'cif_core.dic' version 2.4.1 from 2010-06-29.

Automatic conversion script
Id: cif_fix_values 1715 2011-07-08 13:25:40Z adriana 
;
_cod_original_sg_symbol_H-M P21/c
_cod_database_code 4070875

loop_
_symmetry_equiv_pos_as_xyz
'x, y, z'
'-x, y+1/2, -z+1/2'
'-x, -y, -z'
'x, -y-1/2, z-1/2'

loop_
_atom_site_label
_atom_site_type_symbol
_atom_site_fract_x
_atom_site_fract_y
_atom_site_fract_z
_atom_site_U_iso_or_equiv
_atom_site_adp_type
_atom_site_occupancy
_atom_site_symmetry_multiplicity
_atom_site_calc_flag
_atom_site_refinement_flags
C1 C 0.74223(17) 0.9271(3) 0.2138(4) 0.0231(7) Uani 1 1 d .
C2 C 0.69793(17) 0.8349(3) 0.1040(5) 0.0288(8) Uani 1 1 d .
H2 H 0.7153 0.7783 0.0097 0.035 Uiso 1 1 calc R
C3 C 0.62525(19) 0.8339(3) 0.1584(5) 0.0360(9) Uani 1 1 d .
H3 H 0.5825 0.7761 0.1084 0.043 Uiso 1 1 calc R
C4 C 0.62466(19) 0.9232(4) 0.2969(5) 0.0381(9) Uani 1 1 d .
H4 H 0.5815 0.9404 0.3645 0.046 Uiso 1 1 calc R
C5 C 0.69746(18) 0.9832(3) 0.3320(4) 0.0310(8) Uani 1 1 d .
H5 H 0.7142 1.0488 0.4284 0.037 Uiso 1 1 calc R
C6 C 0.82440(17) 0.9539(3) 0.2057(4) 0.0256(7) Uani 1 1 d .
H6A H 0.8336 0.9445 0.0775 0.031 Uiso 1 1 calc R
H6B H 0.8361 1.0434 0.2440 0.031 Uiso 1 1 calc R
C7 C 0.87622(17) 0.8650(3) 0.3272(4) 0.0252(7) Uani 1 1 d .
C8 C 0.95938(17) 0.8818(3) 0.3300(4) 0.0228(7) Uani 1 1 d .
C9 C 1.01016(18) 0.7985(3) 0.4326(4) 0.0288(8) Uani 1 1 d .
H9 H 0.9927 0.7323 0.5038 0.035 Uiso 1 1 calc R
C10 C 1.08642(18) 0.8144(3) 0.4285(5) 0.0335(8) Uani 1 1 d .
H10 H 1.1224 0.7579 0.4944 0.040 Uiso 1 1 calc R
C11 C 1.10920(18) 0.9133(4) 0.3275(4) 0.0326(8) Uani 1 1 d .
H11 H 1.1613 0.9272 0.3240 0.039 Uiso 1 1 calc R
C12 C 1.05532(18) 0.9923(3) 0.2310(4) 0.0301(8) Uani 1 1 d .
H12 H 1.0719 1.0605 0.1620 0.036 Uiso 1 1 calc R
C13 C 0.70583(19) 1.1222(4) -0.0500(5) 0.0364(9) Uani 1 1 d .
C14 C 0.58890(19) 1.1540(3) 0.0982(5) 0.0323(8) Uani 1 1 d .
C15 C 0.59022(18) 0.9861(3) -0.1609(5) 0.0276(8) Uani 1 1 d .
N1 N 0.98099(14) 0.9780(3) 0.2293(3) 0.0265(6) Uani 1 1 d .
O1 O 0.85279(12) 0.7816(2) 0.4193(3) 0.0370(6) Uani 1 1 d .
O2 O 0.74465(14) 1.1885(3) -0.1206(4) 0.0581(8) Uani 1 1 d .
O3 O 0.55253(15) 1.2401(3) 0.1285(4) 0.0508(7) Uani 1 1 d .
O4 O 0.55458(14) 0.9623(2) -0.3006(3) 0.0403(6) Uani 1 1 d .
Mn1 Mn 0.64623(3) 1.02009(5) 0.05618(6) 0.02333(17) Uani 1 1 d .

loop_
_atom_site_aniso_label
_atom_site_aniso_U_11
_atom_site_aniso_U_22
_atom_site_aniso_U_33
_atom_site_aniso_U_23
_atom_site_aniso_U_13
_atom_site_aniso_U_12
C1 0.0203(16) 0.0219(16) 0.0249(17) 0.0041(14) -0.0032(13) 0.0018(13)
C2 0.0248(17) 0.0208(17) 0.0377(19) 0.0037(15) -0.0046(14) 0.0016(14)
C3 0.0264(19) 0.031(2) 0.048(2) 0.0173(18) -0.0042(16) -0.0047(15)
C4 0.0260(19) 0.054(2) 0.035(2) 0.0217(19) 0.0091(15) 0.0102(17)
C5 0.0297(19) 0.038(2) 0.0239(17) 0.0029(15) 0.0000(14) 0.0101(16)
C6 0.0230(17) 0.0248(17) 0.0276(17) 0.0017(14) 0.0001(13) 0.0004(13)
C7 0.0247(17) 0.0228(17) 0.0278(18) -0.0028(14) 0.0034(14) 0.0002(14)
C8 0.0236(17) 0.0238(17) 0.0204(16) -0.0040(13) 0.0013(13) 0.0007(14)
C9 0.0297(18) 0.0288(19) 0.0272(18) 0.0018(15) 0.0022(14) 0.0037(15)
C10 0.0259(18) 0.040(2) 0.0320(19) -0.0017(17) -0.0027(15) 0.0100(16)
C11 0.0212(17) 0.046(2) 0.0303(19) -0.0077(17) 0.0034(14) -0.0008(16)
C12 0.0250(18) 0.037(2) 0.0292(18) -0.0015(15) 0.0056(14) -0.0048(15)
C13 0.0206(18) 0.036(2) 0.050(2) 0.0120(18) -0.0015(16) 0.0065(16)
C14 0.0291(19) 0.030(2) 0.035(2) -0.0004(16) -0.0023(15) -0.0025(16)
C15 0.0283(18) 0.0211(17) 0.034(2) 0.0040(15) 0.0080(16) 0.0049(14)
N1 0.0259(15) 0.0271(15) 0.0256(14) -0.0003(12) 0.0015(12) -0.0009(12)
O1 0.0259(13) 0.0364(14) 0.0484(16) 0.0156(12) 0.0050(11) 0.0001(11)
O2 0.0304(14) 0.0565(18) 0.088(2) 0.0369(17) 0.0095(14) -0.0032(14)
O3 0.0496(16) 0.0348(15) 0.066(2) -0.0130(14) 0.0008(14) 0.0144(14)
O4 0.0472(15) 0.0398(15) 0.0305(14) -0.0044(12) -0.0049(12) 0.0062(12)
Mn1 0.0192(3) 0.0222(3) 0.0277(3) 0.0027(2) 0.0009(2) 0.0013(2)

loop_
_atom_type_symbol
_atom_type_description
_atom_type_scat_dispersion_real
_atom_type_scat_dispersion_imag
_atom_type_scat_source
C C 0.0033 0.0016 'International Tables Vol C Tables 4.2.6.8 and 6.1.1.4'
H H 0.0000 0.0000 'International Tables Vol C Tables 4.2.6.8 and 6.1.1.4'
N N 0.0061 0.0033 'International Tables Vol C Tables 4.2.6.8 and 6.1.1.4'
O O 0.0106 0.0060 'International Tables Vol C Tables 4.2.6.8 and 6.1.1.4'
Mn Mn 0.3368 0.7283 'International Tables Vol C Tables 4.2.6.8 and 6.1.1.4'

loop_
_geom_angle_atom_site_label_1
_geom_angle_atom_site_label_2
_geom_angle_atom_site_label_3
_geom_angle
C5 C1 C2 108.3(3)
C5 C1 C6 127.1(3)
C2 C1 C6 124.5(3)
C5 C1 Mn1 70.17(18)
C2 C1 Mn1 70.61(17)
C6 C1 Mn1 126.7(2)
C1 C2 C3 107.5(3)
C1 C2 Mn1 70.90(18)
C3 C2 Mn1 70.29(19)
C1 C2 H2 126.2
C3 C2 H2 126.2
Mn1 C2 H2 126.2
C4 C3 C2 108.4(3)
C4 C3 Mn1 70.7(2)
C2 C3 Mn1 70.99(19)
C4 C3 H3 125.8
C2 C3 H3 125.8
Mn1 C3 H3 125.8
C3 C4 C5 108.4(3)
C3 C4 Mn1 71.4(2)
C5 C4 Mn1 70.43(19)
C3 C4 H4 125.8
C5 C4 H4 125.8
Mn1 C4 H4 125.8
C1 C5 C4 107.4(3)
C1 C5 Mn1 71.65(18)
C4 C5 Mn1 70.26(19)
C1 C5 H5 126.3
C4 C5 H5 126.3
Mn1 C5 H5 126.3
C7 C6 C1 112.2(3)
C7 C6 H6A 109.2
C1 C6 H6A 109.2
C7 C6 H6B 109.2
C1 C6 H6B 109.2
H6A C6 H6B 107.9
O1 C7 C8 120.3(3)
O1 C7 C6 122.5(3)
C8 C7 C6 117.2(3)
N1 C8 C9 123.2(3)
N1 C8 C7 116.9(3)
C9 C8 C7 119.9(3)
C10 C9 C8 118.6(3)
C10 C9 H9 120.7
C8 C9 H9 120.7
C11 C10 C9 118.8(3)
C11 C10 H10 120.6
C9 C10 H10 120.6
C10 C11 C12 119.1(3)
C10 C11 H11 120.5
C12 C11 H11 120.5
N1 C12 C11 123.6(3)
N1 C12 H12 118.2
C11 C12 H12 118.2
O2 C13 Mn1 179.5(4)
O3 C14 Mn1 178.8(3)
O4 C15 Mn1 179.0(3)
C12 N1 C8 116.8(3)
C13 Mn1 C15 90.96(16)
C13 Mn1 C14 90.50(16)
C15 Mn1 C14 93.03(15)
C13 Mn1 C4 148.48(16)
C15 Mn1 C4 120.17(15)
C14 Mn1 C4 92.46(15)
C13 Mn1 C5 109.27(15)
C15 Mn1 C5 156.43(14)
C14 Mn1 C5 98.59(14)
C4 Mn1 C5 39.31(13)
C13 Mn1 C3 148.42(15)
C15 Mn1 C3 91.73(14)
C14 Mn1 C3 120.75(15)
C4 Mn1 C3 37.83(14)
C5 Mn1 C3 64.71(14)
C13 Mn1 C2 109.81(14)
C15 Mn1 C2 97.83(13)
C14 Mn1 C2 156.68(15)
C4 Mn1 C2 64.25(14)
C5 Mn1 C2 64.53(13)
C3 Mn1 C2 38.72(13)
C13 Mn1 C1 91.36(13)
C15 Mn1 C1 133.18(13)
C14 Mn1 C1 133.70(14)
C4 Mn1 C1 64.48(12)
C5 Mn1 C1 38.18(12)
C3 Mn1 C1 64.49(12)
C2 Mn1 C1 38.49(12)

loop_
_geom_bond_atom_site_label_1
_geom_bond_atom_site_label_2
_geom_bond_distance
C1 C5 1.402(5)
C1 C2 1.418(4)
C1 C6 1.510(4)
C1 Mn1 2.153(3)
C2 C3 1.422(5)
C2 Mn1 2.150(3)
C2 H2 1.0000
C3 C4 1.385(5)
C3 Mn1 2.140(3)
C3 H3 1.0000
C4 C5 1.435(5)
C4 Mn1 2.132(3)
C4 H4 1.0000
C5 Mn1 2.134(3)
C5 H5 1.0000
C6 C7 1.507(4)
C6 H6A 0.9900
C6 H6B 0.9900
C7 O1 1.218(4)
C7 C8 1.498(4)
C8 N1 1.343(4)
C8 C9 1.394(4)
C9 C10 1.383(5)
C9 H9 0.9500
C10 C11 1.372(5)
C10 H10 0.9500
C11 C12 1.381(5)
C11 H11 0.9500
C12 N1 1.339(4)
C12 H12 0.9500
C13 O2 1.161(4)
C13 Mn1 1.776(4)
C14 O3 1.153(4)
C14 Mn1 1.791(4)
C15 O4 1.152(4)
C15 Mn1 1.789(4)

loop_
_geom_torsion_atom_site_label_1
_geom_torsion_atom_site_label_2
_geom_torsion_atom_site_label_3
_geom_torsion_atom_site_label_4
_geom_torsion
C5 C1 C2 C3 -0.8(4)
C6 C1 C2 C3 177.1(3)
Mn1 C1 C2 C3 -61.1(2)
C5 C1 C2 Mn1 60.3(2)
C6 C1 C2 Mn1 -121.8(3)
C1 C2 C3 C4 0.3(4)
Mn1 C2 C3 C4 -61.2(2)
C1 C2 C3 Mn1 61.5(2)
C2 C3 C4 C5 0.3(4)
Mn1 C3 C4 C5 -61.0(2)
C2 C3 C4 Mn1 61.3(2)
C2 C1 C5 C4 1.0(4)
C6 C1 C5 C4 -176.8(3)
Mn1 C1 C5 C4 61.5(2)
C2 C1 C5 Mn1 -60.6(2)
C6 C1 C5 Mn1 121.6(3)
C3 C4 C5 C1 -0.8(4)
Mn1 C4 C5 C1 -62.4(2)
C3 C4 C5 Mn1 61.7(2)
C5 C1 C6 C7 91.4(4)
C2 C1 C6 C7 -86.0(4)
Mn1 C1 C6 C7 -176.6(2)
C1 C6 C7 O1 0.3(4)
C1 C6 C7 C8 179.7(3)
O1 C7 C8 N1 -178.1(3)
C6 C7 C8 N1 2.5(4)
O1 C7 C8 C9 2.5(5)
C6 C7 C8 C9 -176.8(3)
N1 C8 C9 C10 -1.0(5)
C7 C8 C9 C10 178.3(3)
C8 C9 C10 C11 1.6(5)
C9 C10 C11 C12 -1.0(5)
C10 C11 C12 N1 -0.2(5)
C11 C12 N1 C8 0.8(5)
C9 C8 N1 C12 -0.2(4)
C7 C8 N1 C12 -179.6(3)
C3 C4 Mn1 C13 -123.9(3)
C5 C4 Mn1 C13 -5.6(4)
C3 C4 Mn1 C15 46.2(2)
C5 C4 Mn1 C15 164.5(2)
C3 C4 Mn1 C14 141.2(2)
C5 C4 Mn1 C14 -100.6(2)
C3 C4 Mn1 C5 -118.2(3)
C5 C4 Mn1 C3 118.2(3)
C3 C4 Mn1 C2 -37.7(2)
C5 C4 Mn1 C2 80.5(2)
C3 C4 Mn1 C1 -80.6(2)
C5 C4 Mn1 C1 37.64(19)
C1 C5 Mn1 C13 -66.2(2)
C4 C5 Mn1 C13 176.9(2)
C1 C5 Mn1 C15 81.6(4)
C4 C5 Mn1 C15 -35.4(4)
C1 C5 Mn1 C14 -159.7(2)
C4 C5 Mn1 C14 83.3(2)
C1 C5 Mn1 C4 116.9(3)
C1 C5 Mn1 C3 80.2(2)
C4 C5 Mn1 C3 -36.7(2)
C1 C5 Mn1 C2 37.18(19)
C4 C5 Mn1 C2 -79.7(2)
C4 C5 Mn1 C1 -116.9(3)
C4 C3 Mn1 C13 124.0(3)
C2 C3 Mn1 C13 5.7(4)
C4 C3 Mn1 C15 -141.3(2)
C2 C3 Mn1 C15 100.4(2)
C4 C3 Mn1 C14 -46.8(3)
C2 C3 Mn1 C14 -165.1(2)
C2 C3 Mn1 C4 -118.3(3)
C4 C3 Mn1 C5 38.1(2)
C2 C3 Mn1 C5 -80.2(2)
C4 C3 Mn1 C2 118.3(3)
C4 C3 Mn1 C1 80.6(2)
C2 C3 Mn1 C1 -37.70(19)
C1 C2 Mn1 C13 65.7(2)
C3 C2 Mn1 C13 -176.8(2)
C1 C2 Mn1 C15 159.5(2)
C3 C2 Mn1 C15 -82.9(2)
C1 C2 Mn1 C14 -83.5(4)
C3 C2 Mn1 C14 34.0(4)
C1 C2 Mn1 C4 -80.7(2)
C3 C2 Mn1 C4 36.9(2)
C1 C2 Mn1 C5 -36.88(19)
C3 C2 Mn1 C5 80.7(2)
C1 C2 Mn1 C3 -117.5(3)
C3 C2 Mn1 C1 117.5(3)
C5 C1 Mn1 C13 120.3(2)
C2 C1 Mn1 C13 -121.0(2)
C6 C1 Mn1 C13 -1.9(3)
C5 C1 Mn1 C15 -147.2(2)
C2 C1 Mn1 C15 -28.4(3)
C6 C1 Mn1 C15 90.7(3)
C5 C1 Mn1 C14 28.3(3)
C2 C1 Mn1 C14 147.0(2)
C6 C1 Mn1 C14 -93.8(3)
C5 C1 Mn1 C4 -38.7(2)
C2 C1 Mn1 C4 80.0(2)
C6 C1 Mn1 C4 -160.9(3)
C2 C1 Mn1 C5 118.8(3)
C6 C1 Mn1 C5 -122.1(4)
C5 C1 Mn1 C3 -80.9(2)
C2 C1 Mn1 C3 37.9(2)
C6 C1 Mn1 C3 157.0(3)
C5 C1 Mn1 C2 -118.8(3)
C6 C1 Mn1 C2 119.1(4)
